data_9001177
loop_
_publ_author_name
'Duesler, E. N.'
'Chakoumakos, B. C.'
'Foord, E. E.'

_publ_section_title
;
 Zimbabweite, Na(Pb,Na,K)2As4(Ta,Nb,Ti)4O18, an arsenite-tantalate with a
 novel corner-linked octahedral sheet
;
_journal_name_full 'American Mineralogist'
_journal_page_first 1186
_journal_page_last 1190
_journal_volume 73
_journal_year 1988
_chemical_formula_sum 'As4 K0.5 Na1.5 Nb0.5 O18 Pb Ta3 Ti0.5'
_chemical_name_mineral Zimbabweite
_symmetry_space_group_name_H-M 'C c m b'
_cell_angle_alpha 90
_cell_angle_beta 90
_cell_angle_gamma 90
_cell_length_a 12.245
_cell_length_b 15.287
_cell_length_c 8.684
_cell_formula_units_Z 4
_cell_volume 1625.552
_exptl_crystal_density_diffrn 5.974
_cod_original_formula_sum '(Ta3 Nb.5 Ti.5) Pb K.5 Na1.5 As4 O18'
_cod_database_code 9001177

loop_
_symmetry_equiv_pos_as_xyz
x,y,z
1/2+x,1/2+y,z
-x,y,1/2+z
1/2-x,1/2+y,1/2+z
1/2+x,1/2-y,1/2-z
+x,-y,1/2-z
x,1/2-y,z
1/2+x,-y,z
1/2-x,y,-z
-x,1/2+y,-z
1/2+x,y,1/2-z
+x,1/2+y,1/2-z
-x,1/2-y,1/2+z
1/2-x,-y,1/2+z
1/2-x,1/2-y,-z
-x,-y,-z

loop_
_atom_site_aniso_label
_atom_site_aniso_U_11
_atom_site_aniso_U_22
_atom_site_aniso_U_33
_atom_site_aniso_U_12
_atom_site_aniso_U_13
_atom_site_aniso_U_23
Ta1 0.01050 0.01020 0.00920 0.00030 0.00030 0.00060
Nb1 0.01050 0.01020 0.00920 0.00030 0.00030 0.00060
Ti1 0.01050 0.01020 0.00920 0.00030 0.00030 0.00060
Pb2 0.01370 0.02240 0.02450 0.00000 0.00000 0.00760
K2 0.01370 0.02240 0.02450 0.00000 0.00000 0.00760
Na2 0.01370 0.02240 0.02450 0.00000 0.00000 0.00760
Na3 0.00240 0.00290 0.00470 0.00000 0.00000 0.00150
As 0.01180 0.01390 0.01380 0.00040 0.00010 0.00030
O1 0.00280 0.00210 0.00100 0.00020 0.00000 0.00050
O2 0.00170 0.00320 0.00100 0.00000 -0.00010 0.00010
O3 0.00220 0.00150 0.00200 0.00020 -0.00010 0.00040
O4 0.00200 0.00120 0.00280 0.00000 0.00000 0.00000
O5 0.00150 0.00300 0.00130 0.00000 0.00010 0.00000
O6 0.00220 0.00210 0.00030 0.00000 0.00000 -0.00010

loop_
_atom_site_label
_atom_site_fract_x
_atom_site_fract_y
_atom_site_fract_z
_atom_site_occupancy
Ta1 0.81379 0.37712 0.30173 0.75000
Nb1 0.81379 0.37712 0.30173 0.12500
Ti1 0.81379 0.37712 0.30173 0.12500
Pb2 0.45040 0.25000 0.87930 0.50000
K2 0.45040 0.25000 0.87930 0.25000
Na2 0.45040 0.25000 0.87930 0.25000
Na3 0.75000 0.25000 0.00000 1.00000
As 0.58550 0.42180 0.06860 1.00000
O1 0.66690 0.36600 0.20500 1.00000
O2 0.11880 0.35350 0.58600 1.00000
O3 0.96390 0.36420 0.38600 1.00000
O4 0.80500 0.25000 0.32600 1.00000
O5 0.82600 0.50000 0.25000 1.00000
O6 0.75000 0.39500 0.50000 1.00000
